data_7717929
loop_
_publ_author_name
'Kosaka, Wataru'
'Watanabe, Yudai'
'Kitayama, Taku'
'Itoh, Chisa'
'Miyasaka, Hitoshi'

_publ_section_title
;
 Introduction of substituents for tuning the redox properties of
 benzoate-bridged paddlewheel diruthenium(II,II) complexes: what does the
 OH group bring?
;
_journal_issue 5
_journal_name_full 'Dalton transactions (Cambridge, England : 2003)'
_journal_page_first 1838
_journal_page_last 1849
_journal_paper_doi 10.1039/d4dt03020f
_journal_volume 54
_journal_year 2025
_chemical_formula_moiety 'C42 H30 F18 O12 Ru2'
_chemical_formula_sum 'C42 H30 F18 O12 Ru2'
_chemical_formula_weight 1270.80
_space_group_crystal_system triclinic
_space_group_IT_number 2
_space_group_name_Hall '-P 1'
_space_group_name_H-M_alt 'P -1'
_atom_sites_solution_hydrogens geom
_atom_sites_solution_primary dual
_audit_creation_date 2024-01-31
_audit_creation_method
;
Olex2 1.5
(compiled 2023.08.24 svn.re1ec1418 for OlexSys, GUI svn.r6817)
;
_audit_update_record
;
2024-10-28 deposited with the CCDC.	2024-12-11 downloaded from the CCDC.
;
_cell_angle_alpha 91.483(4)
_cell_angle_beta 105.485(4)
_cell_angle_gamma 92.535(4)
_cell_formula_units_Z 1
_cell_length_a 9.7520(5)
_cell_length_b 10.3379(6)
_cell_length_c 11.7134(5)
_cell_measurement_reflns_used 4289
_cell_measurement_temperature 102
_cell_measurement_theta_max 26.4550
_cell_measurement_theta_min 1.7890
_cell_volume 1136.04(10)
_computing_cell_refinement 'CrysAlisPro 1.171.41.93a (Rigaku OD, 2020)'
_computing_data_collection 'CrysAlisPro 1.171.41.93a (Rigaku OD, 2020)'
_computing_data_reduction 'CrysAlisPro 1.171.41.93a (Rigaku OD, 2020)'
_computing_molecular_graphics 'Olex2 1.5 (Dolomanov et al., 2009)'
_computing_publication_material 'Olex2 1.5 (Dolomanov et al., 2009)'
_computing_structure_refinement 'SHELXL 2018/3 (Sheldrick, 2015)'
_computing_structure_solution 'SHELXT 2018/2 (Sheldrick, 2018)'
_diffrn_ambient_temperature 102
_diffrn_detector 'Rigaku HyPix-6000 area detector'
_diffrn_detector_area_resol_mean 10.0
_diffrn_detector_type 'HPC area detector'
_diffrn_measured_fraction_theta_full 0.998
_diffrn_measured_fraction_theta_max 0.819
_diffrn_measurement_details
;
List of Runs (angles in degrees, time in seconds):

  # Type    Start    End  Width  t~exp~   \w     \q     \k     \f   Frames
#--------------------------------------------------------------------------
  1  \w    -80.00  11.00   0.50   30.48    --  -14.06 -68.00 -28.00  182
  2  \w    -47.00  54.00   0.50   30.48    --  -14.06  68.00 104.00  202
  3  \w    -41.00  35.00   0.50   30.48    --  -14.06  57.00-150.00  152
  4  \w     -3.00  23.00   0.50   30.48    --  -14.06 -99.00 120.00   52
  5  \w    -65.00  53.00   0.50   30.48    --   14.53 -77.00 -60.00  236
  6  \w     53.00  89.00   0.50   30.48    --   14.53 179.00 150.00   72
  7  \w     43.00  81.00   0.50   30.48    --   14.53-179.00 -30.00   76
;
_diffrn_measurement_device 'four-circle diffractometer'
_diffrn_measurement_device_type 'Rigaku XtaLAB Synergy-Custom'
_diffrn_measurement_method '\w scans'
_diffrn_orient_matrix_type 'CrysAlisPro convention (1999,Acta A55,543-557)'
_diffrn_orient_matrix_UB_11 -0.0178028000
_diffrn_orient_matrix_UB_12 -0.0464967000
_diffrn_orient_matrix_UB_13 0.0379007000
_diffrn_orient_matrix_UB_21 -0.0258001000
_diffrn_orient_matrix_UB_22 0.0495060000
_diffrn_orient_matrix_UB_23 0.0305330000
_diffrn_orient_matrix_UB_31 -0.0687731000
_diffrn_orient_matrix_UB_32 -0.0105454000
_diffrn_orient_matrix_UB_33 -0.0398202000
_diffrn_radiation_monochromator 'multi-layer mirror optics'
_diffrn_radiation_probe x-ray
_diffrn_radiation_type 'Mo K\a'
_diffrn_radiation_wavelength 0.71073
_diffrn_reflns_av_R_equivalents 0.0893
_diffrn_reflns_av_unetI/netI 0.1089
_diffrn_reflns_Laue_measured_fraction_full 0.998
_diffrn_reflns_Laue_measured_fraction_max 0.819
_diffrn_reflns_limit_h_max 11
_diffrn_reflns_limit_h_min -11
_diffrn_reflns_limit_k_max 12
_diffrn_reflns_limit_k_min -13
_diffrn_reflns_limit_l_max 13
_diffrn_reflns_limit_l_min -14
_diffrn_reflns_number 10585
_diffrn_reflns_point_group_measured_fraction_full 0.998
_diffrn_reflns_point_group_measured_fraction_max 0.819
_diffrn_reflns_theta_full 25.242
_diffrn_reflns_theta_max 28.733
_diffrn_reflns_theta_min 1.973
_diffrn_source 'rotating anode X-ray generator'
_diffrn_source_type micromax007
_exptl_absorpt_coefficient_mu 0.801
_exptl_absorpt_correction_T_max 1.00000
_exptl_absorpt_correction_T_min 0.26025
_exptl_absorpt_correction_type multi-scan
_exptl_absorpt_process_details
;
CrysAlisPro 1.171.41.93a (Rigaku Oxford Diffraction, 2020)
Empirical absorption correction using spherical harmonics,
implemented in SCALE3 ABSPACK scaling algorithm.
;
_exptl_crystal_colour 'dark brown'
_exptl_crystal_colour_modifier dark
_exptl_crystal_colour_primary brown
_exptl_crystal_density_diffrn 1.858
_exptl_crystal_description block
_exptl_crystal_F_000 628
_exptl_crystal_size_max 0.19
_exptl_crystal_size_mid 0.094
_exptl_crystal_size_min 0.07
_refine_diff_density_max 3.722
_refine_diff_density_min -1.144
_refine_diff_density_rms 0.212
_refine_ls_extinction_method none
_refine_ls_goodness_of_fit_ref 1.013
_refine_ls_hydrogen_treatment constr
_refine_ls_matrix_type full
_refine_ls_number_parameters 346
_refine_ls_number_reflns 4823
_refine_ls_number_restraints 0
_refine_ls_restrained_S_all 1.013
_refine_ls_R_factor_all 0.1052
_refine_ls_R_factor_gt 0.0740
_refine_ls_shift/su_max 0.001
_refine_ls_shift/su_mean 0.000
_refine_ls_structure_factor_coef Fsqd
_refine_ls_weighting_details 'w=1/[\s^2^(Fo^2^)+(0.1119P)^2^] where P=(Fo^2^+2Fc^2^)/3'
_refine_ls_weighting_scheme calc
_refine_ls_wR_factor_gt 0.1730
_refine_ls_wR_factor_ref 0.1864
_reflns_Friedel_coverage 0.000
_reflns_number_gt 3388
_reflns_number_total 4823
_reflns_threshold_expression 'I > 2\s(I)'
_cod_data_source_file d4dt03020f2.cif
_cod_data_source_block 231025_hete-ru2(2-oh-4-cf3)_autored
_cod_database_code 7717929
_shelx_shelxl_version_number 2018/3
_chemical_oxdiff_formula 'Ru C H O F'
_shelx_space_group_comment
;
The symmetry employed for this shelxl refinement is uniquely defined
by the following loop, which should always be used as a source of
symmetry information in preference to the above space-group names.
They are only intended as comments.
;
_shelx_estimated_absorpt_t_max 0.946
_shelx_estimated_absorpt_t_min 0.863
_reflns_odcompleteness_completeness 99.85
_reflns_odcompleteness_iscentric 1
_reflns_odcompleteness_theta 25.07
_olex2_refinement_description
;
1. Fixed Uiso
 At 1.2 times of:
  All C(H) groups, All C(H,H) groups
 At 1.5 times of:
  All O(H) groups
2. Others
 Sof(H12)=Sof(O5B)=Sof(H5B)=1-FVAR(1)
 Sof(H17)=Sof(O5A)=Sof(H5A)=FVAR(1)
3.a Secondary CH2 refined with riding coordinates:
 C18(H18A,H18B), C19(H19A,H19B), C20(H20A,H20B), C21(H21A,H21B)
3.b Aromatic/amide H refined with riding coordinates:
 C5(H5), C6(H6), C7(H7), C12(H12), C13(H13), C16(H16), C17(H17)
3.c Idealised tetrahedral OH refined as rotating group:
 O5A(H5A), O5B(H5B)
;
_olex2_submission_special_instructions 'No special instructions were received'
_oxdiff_exptl_absorpt_empirical_details
;
Empirical correction (ABSPACK) includes:
- Absorption correction using spherical harmonics
- Frame scaling
;
_oxdiff_exptl_absorpt_empirical_full_max 2.956
_oxdiff_exptl_absorpt_empirical_full_min 0.491

loop_
_space_group_symop_operation_xyz
'x, y, z'
'-x, -y, -z'

loop_
_atom_site_label
_atom_site_type_symbol
_atom_site_fract_x
_atom_site_fract_y
_atom_site_fract_z
_atom_site_U_iso_or_equiv
_atom_site_adp_type
_atom_site_occupancy
_atom_site_site_symmetry_order
_atom_site_calc_flag
_atom_site_refinement_flags_posn
_atom_site_refinement_flags_adp
_atom_site_refinement_flags_occupancy
_atom_site_disorder_assembly
_atom_site_disorder_group
Ru1 Ru 0.53831(5) 0.02841(4) 0.42046(4) 0.02779(19) Uani 1 1 d . . . . .
F1 F -0.0025(4) 0.3198(4) 0.2602(4) 0.0604(13) Uani 1 1 d . . . . .
F2 F 0.1211(4) 0.1681(3) 0.3519(3) 0.0471(10) Uani 1 1 d . . . . .
F3 F 0.2019(5) 0.2850(4) 0.2341(3) 0.0531(11) Uani 1 1 d . . . . .
F4 F 0.5689(4) 0.5235(4) 0.7560(3) 0.0485(10) Uani 1 1 d . . . . .
F5 F 0.6048(4) 0.3591(4) 0.6544(3) 0.0399(9) Uani 1 1 d . . . . .
F6 F 0.4756(4) 0.3359(4) 0.7763(3) 0.0424(9) Uani 1 1 d . . . . .
F7 F -0.1965(5) -0.4661(4) -0.0210(4) 0.0581(12) Uani 1 1 d . . . . .
F8 F -0.2744(5) -0.4880(4) 0.1324(4) 0.0531(11) Uani 1 1 d . . . . .
F9 F -0.3405(4) -0.3318(4) 0.0174(4) 0.0560(12) Uani 1 1 d . . . . .
O1 O 0.4482(4) 0.2034(4) 0.4235(3) 0.0298(9) Uani 1 1 d . . . . .
O2 O 0.3718(4) 0.1470(4) 0.5809(3) 0.0297(9) Uani 1 1 d . . . . .
O3 O 0.3497(4) -0.0512(4) 0.3100(3) 0.0315(9) Uani 1 1 d . . . . .
O4 O 0.2716(4) -0.1009(3) 0.4678(3) 0.0294(9) Uani 1 1 d . . . . .
O6 O 0.6206(5) 0.1007(4) 0.2679(4) 0.0392(11) Uani 1 1 d . . . . .
C1 C 0.3836(6) 0.2244(5) 0.5018(5) 0.0280(13) Uani 1 1 d . . . . .
C2 C 0.3187(7) 0.3526(6) 0.5057(5) 0.0307(13) Uani 1 1 d . . . . .
C3 C 0.1974(7) 0.3841(6) 0.4190(5) 0.0328(14) Uani 1 1 d . . . . .
C4 C 0.1301(7) 0.2892(6) 0.3154(6) 0.0413(17) Uani 1 1 d . . . . .
C5 C 0.1371(7) 0.5020(6) 0.4236(6) 0.0390(15) Uani 1 1 d . . . . .
H5 H 0.055904 0.522614 0.362712 0.047 Uiso 1 1 calc R U . . .
C6 C 0.1949(7) 0.5898(6) 0.5165(6) 0.0364(15) Uani 1 1 d . . . . .
H6 H 0.152058 0.669923 0.520507 0.044 Uiso 1 1 calc R U . . .
C7 C 0.3153(7) 0.5614(6) 0.6041(5) 0.0336(14) Uani 1 1 d . . . . .
H7 H 0.356016 0.622744 0.667184 0.040 Uiso 1 1 calc R U . . .
C8 C 0.3762(7) 0.4433(6) 0.5998(5) 0.0319(14) Uani 1 1 d . . . . .
C9 C 0.5064(7) 0.4139(6) 0.6974(6) 0.0370(15) Uani 1 1 d . . . . .
C10 C 0.2568(7) -0.1008(5) 0.3566(5) 0.0304(13) Uani 1 1 d . . . . .
C11 C 0.1283(7) -0.1678(6) 0.2783(5) 0.0299(13) Uani 1 1 d . . . . .
C12 C 0.1277(8) -0.2139(7) 0.1638(5) 0.0405(16) Uani 1 1 d . . . . .
H12 H 0.206591 -0.193616 0.133102 0.049 Uiso 0.425(12) 1 calc R U P A 2
C13 C 0.0115(7) -0.2890(6) 0.0962(5) 0.0404(16) Uani 1 1 d . . . . .
H13 H 0.011876 -0.321485 0.019646 0.048 Uiso 1 1 calc R U . . .
C14 C -0.1046(7) -0.3168(6) 0.1391(5) 0.0360(15) Uani 1 1 d . . . . .
C15 C -0.2286(8) -0.4005(7) 0.0666(6) 0.0418(16) Uani 1 1 d . . . . .
C16 C -0.1093(7) -0.2672(6) 0.2486(6) 0.0376(15) Uani 1 1 d . . . . .
H16 H -0.191845 -0.282822 0.275682 0.045 Uiso 1 1 calc R U . . .
C17 C 0.0072(7) -0.1943(6) 0.3190(5) 0.0328(14) Uani 1 1 d . . . . .
H17 H 0.004938 -0.162197 0.395138 0.039 Uiso 0.575(12) 1 calc R U P A 1
C18 C 0.5257(7) 0.1410(6) 0.1582(5) 0.0396(16) Uani 1 1 d . . . . .
H18A H 0.479210 0.221047 0.171574 0.048 Uiso 1 1 calc R U . . .
H18B H 0.451270 0.072146 0.123508 0.048 Uiso 1 1 calc R U . . .
C19 C 0.6230(10) 0.1648(8) 0.0779(7) 0.056(2) Uani 1 1 d . . . . .
H19A H 0.663881 0.255042 0.088506 0.067 Uiso 1 1 calc R U . . .
H19B H 0.570716 0.147800 -0.006366 0.067 Uiso 1 1 calc R U . . .
C20 C 0.7399(9) 0.0682(8) 0.1181(6) 0.055(2) Uani 1 1 d . . . . .
H20A H 0.712817 -0.016623 0.074999 0.067 Uiso 1 1 calc R U . . .
H20B H 0.831756 0.101905 0.106649 0.067 Uiso 1 1 calc R U . . .
C21 C 0.7480(9) 0.0579(9) 0.2484(7) 0.060(2) Uani 1 1 d . . . . .
H21A H 0.760725 -0.033044 0.271740 0.072 Uiso 1 1 calc R U . . .
H21B H 0.830363 0.112024 0.296886 0.072 Uiso 1 1 calc R U . . .
O5A O 0.2320(10) -0.1922(9) 0.1186(7) 0.053(3) Uani 0.575(12) 1 d . . P A 1
H5A H 0.281488 -0.126866 0.153058 0.079 Uiso 0.575(12) 1 calc R U P A 1
O5B O -0.0012(11) -0.1471(11) 0.4208(9) 0.041(3) Uani 0.425(12) 1 d . . P A 2
H5B H 0.081066 -0.136193 0.466939 0.061 Uiso 0.425(12) 1 calc R U P A 2

loop_
_atom_site_aniso_label
_atom_site_aniso_U_11
_atom_site_aniso_U_22
_atom_site_aniso_U_33
_atom_site_aniso_U_23
_atom_site_aniso_U_13
_atom_site_aniso_U_12
Ru1 0.0223(3) 0.0347(3) 0.0250(3) 0.00144(18) 0.00406(19) 0.00039(19)
F1 0.036(3) 0.058(3) 0.068(3) -0.007(2) -0.019(2) 0.009(2)
F2 0.039(2) 0.042(2) 0.050(2) 0.0010(16) -0.0050(18) -0.0081(17)
F3 0.052(3) 0.066(3) 0.035(2) -0.0052(17) 0.0037(19) -0.008(2)
F4 0.037(2) 0.054(2) 0.046(2) -0.0151(17) -0.0009(18) -0.0034(18)
F5 0.022(2) 0.058(2) 0.038(2) -0.0053(16) 0.0060(16) -0.0002(17)
F6 0.034(2) 0.058(2) 0.0348(19) 0.0039(16) 0.0089(16) 0.0032(18)
F7 0.045(3) 0.078(3) 0.046(2) -0.022(2) 0.006(2) -0.004(2)
F8 0.048(3) 0.055(2) 0.049(2) -0.0038(18) 0.0026(19) -0.011(2)
F9 0.033(2) 0.066(3) 0.057(3) -0.002(2) -0.010(2) 0.007(2)
O1 0.025(2) 0.036(2) 0.027(2) 0.0016(16) 0.0049(17) 0.0004(18)
O2 0.028(2) 0.033(2) 0.029(2) 0.0018(16) 0.0082(17) -0.0008(17)
O3 0.028(2) 0.042(2) 0.024(2) 0.0031(16) 0.0046(17) 0.0001(18)
O4 0.025(2) 0.032(2) 0.031(2) 0.0006(16) 0.0066(17) 0.0004(17)
O6 0.032(3) 0.053(3) 0.038(2) 0.0186(19) 0.014(2) 0.013(2)
C1 0.020(3) 0.036(3) 0.027(3) 0.001(2) 0.004(2) -0.002(2)
C2 0.027(3) 0.037(3) 0.030(3) 0.001(2) 0.010(2) -0.002(3)
C3 0.020(3) 0.038(3) 0.038(3) 0.001(2) 0.005(3) -0.004(3)
C4 0.031(4) 0.045(4) 0.042(4) 0.005(3) -0.002(3) 0.002(3)
C5 0.030(4) 0.047(4) 0.039(4) 0.011(3) 0.008(3) 0.005(3)
C6 0.036(4) 0.031(3) 0.050(4) 0.005(3) 0.024(3) 0.007(3)
C7 0.035(4) 0.036(3) 0.035(3) 0.001(2) 0.019(3) -0.005(3)
C8 0.025(3) 0.040(3) 0.031(3) 0.000(2) 0.010(3) -0.003(3)
C9 0.024(4) 0.043(4) 0.042(4) -0.009(3) 0.005(3) 0.000(3)
C10 0.032(4) 0.029(3) 0.030(3) 0.004(2) 0.009(3) 0.005(3)
C11 0.026(3) 0.036(3) 0.025(3) 0.000(2) 0.004(2) -0.001(3)
C12 0.035(4) 0.059(4) 0.028(3) 0.001(3) 0.010(3) -0.001(3)
C13 0.032(4) 0.058(4) 0.029(3) -0.007(3) 0.004(3) 0.001(3)
C14 0.028(4) 0.044(4) 0.032(3) -0.003(3) 0.000(3) 0.003(3)
C15 0.034(4) 0.053(4) 0.033(3) -0.005(3) 0.001(3) 0.002(3)
C16 0.025(4) 0.045(4) 0.041(4) -0.001(3) 0.005(3) 0.005(3)
C17 0.029(4) 0.039(3) 0.029(3) -0.002(2) 0.006(3) 0.006(3)
C18 0.038(4) 0.044(4) 0.035(3) 0.004(3) 0.006(3) 0.005(3)
C19 0.070(6) 0.065(5) 0.039(4) 0.008(3) 0.020(4) 0.020(4)
C20 0.043(5) 0.085(6) 0.038(4) -0.011(4) 0.011(3) 0.015(4)
C21 0.037(5) 0.084(6) 0.069(5) 0.029(4) 0.029(4) 0.019(4)
O5A 0.041(6) 0.089(7) 0.031(5) -0.009(4) 0.016(4) -0.014(5)
O5B 0.023(6) 0.065(8) 0.034(6) -0.012(5) 0.009(5) -0.002(5)

loop_
_atom_type_symbol
_atom_type_description
_atom_type_scat_dispersion_real
_atom_type_scat_dispersion_imag
_atom_type_scat_source
C C 0.0033 0.0016 'International Tables Vol C Tables 4.2.6.8 and 6.1.1.4'
H H 0.0000 0.0000 'International Tables Vol C Tables 4.2.6.8 and 6.1.1.4'
F F 0.0171 0.0103 'International Tables Vol C Tables 4.2.6.8 and 6.1.1.4'
O O 0.0106 0.0060 'International Tables Vol C Tables 4.2.6.8 and 6.1.1.4'
Ru Ru -1.2594 0.8363 'International Tables Vol C Tables 4.2.6.8 and 6.1.1.4'

loop_
_geom_angle_atom_site_label_1
_geom_angle_atom_site_label_2
_geom_angle_atom_site_label_3
_geom_angle
_geom_angle_site_symmetry_1
_geom_angle_site_symmetry_3
_geom_angle_publ_flag
Ru1 Ru1 O6 175.56(12) 2_656 . ?
O1 Ru1 Ru1 89.33(11) . 2_656 ?
O1 Ru1 O2 179.41(14) . 2_656 ?
O1 Ru1 O3 90.39(16) . . ?
O1 Ru1 O4 91.59(15) . 2_656 ?
O1 Ru1 O6 87.47(16) . . ?
O2 Ru1 Ru1 90.10(11) 2_656 2_656 ?
O2 Ru1 O3 89.75(16) 2_656 . ?
O2 Ru1 O4 88.26(15) 2_656 2_656 ?
O2 Ru1 O6 93.09(16) 2_656 . ?
O3 Ru1 Ru1 89.40(11) . 2_656 ?
O3 Ru1 O6 93.69(16) . . ?
O4 Ru1 Ru1 89.90(11) 2_656 2_656 ?
O4 Ru1 O3 177.89(14) 2_656 . ?
O4 Ru1 O6 87.12(16) 2_656 . ?
C1 O1 Ru1 118.0(3) . . ?
C1 O2 Ru1 117.2(4) . 2_656 ?
C10 O3 Ru1 118.5(4) . . ?
C10 O4 Ru1 118.4(4) . 2_656 ?
C18 O6 Ru1 122.2(4) . . ?
C21 O6 Ru1 121.5(4) . . ?
C21 O6 C18 110.7(5) . . ?
O1 C1 O2 125.4(6) . . ?
O1 C1 C2 118.5(5) . . ?
O2 C1 C2 116.1(5) . . ?
C3 C2 C1 121.4(5) . . ?
C3 C2 C8 118.0(6) . . ?
C8 C2 C1 120.6(5) . . ?
C2 C3 C4 120.2(6) . . ?
C5 C3 C2 121.2(6) . . ?
C5 C3 C4 118.6(5) . . ?
F1 C4 F2 106.9(5) . . ?
F1 C4 C3 111.1(6) . . ?
F2 C4 C3 111.3(5) . . ?
F3 C4 F1 107.0(5) . . ?
F3 C4 F2 106.7(6) . . ?
F3 C4 C3 113.4(5) . . ?
C3 C5 H5 120.0 . . ?
C6 C5 C3 120.0(6) . . ?
C6 C5 H5 120.0 . . ?
C5 C6 H6 119.9 . . ?
C5 C6 C7 120.2(6) . . ?
C7 C6 H6 119.9 . . ?
C6 C7 H7 120.0 . . ?
C6 C7 C8 120.0(6) . . ?
C8 C7 H7 120.0 . . ?
C2 C8 C9 120.5(6) . . ?
C7 C8 C2 120.6(6) . . ?
C7 C8 C9 118.9(5) . . ?
F4 C9 C8 110.5(5) . . ?
F5 C9 F4 106.3(5) . . ?
F5 C9 C8 111.8(5) . . ?
F6 C9 F4 107.4(5) . . ?
F6 C9 F5 107.9(5) . . ?
F6 C9 C8 112.6(5) . . ?
O3 C10 C11 118.4(5) . . ?
O4 C10 O3 123.7(5) . . ?
O4 C10 C11 117.9(5) . . ?
C12 C11 C10 120.6(6) . . ?
C17 C11 C10 120.6(5) . . ?
C17 C11 C12 118.7(6) . . ?
C11 C12 H12 120.1 . . ?
C13 C12 C11 119.8(7) . . ?
C13 C12 H12 120.1 . . ?
O5A C12 C11 123.0(7) . . ?
O5A C12 C13 117.2(7) . . ?
C12 C13 H13 119.7 . . ?
C14 C13 C12 120.5(6) . . ?
C14 C13 H13 119.7 . . ?
C13 C14 C15 120.2(6) . . ?
C13 C14 C16 120.7(6) . . ?
C16 C14 C15 119.1(6) . . ?
F7 C15 F8 106.8(6) . . ?
F7 C15 F9 106.9(5) . . ?
F7 C15 C14 112.3(6) . . ?
F8 C15 C14 111.8(5) . . ?
F9 C15 F8 106.3(6) . . ?
F9 C15 C14 112.3(5) . . ?
C14 C16 H16 120.1 . . ?
C14 C16 C17 119.8(7) . . ?
C17 C16 H16 120.1 . . ?
C11 C17 H17 119.8 . . ?
C16 C17 C11 120.5(6) . . ?
C16 C17 H17 119.8 . . ?
O5B C17 C11 121.1(7) . . ?
O5B C17 C16 118.4(8) . . ?
O6 C18 H18A 110.9 . . ?
O6 C18 H18B 110.9 . . ?
O6 C18 C19 104.1(6) . . ?
H18A C18 H18B 109.0 . . ?
C19 C18 H18A 110.9 . . ?
C19 C18 H18B 110.9 . . ?
C18 C19 H19A 111.0 . . ?
C18 C19 H19B 111.0 . . ?
C18 C19 C20 104.0(6) . . ?
H19A C19 H19B 109.0 . . ?
C20 C19 H19A 111.0 . . ?
C20 C19 H19B 111.0 . . ?
C19 C20 H20A 111.3 . . ?
C19 C20 H20B 111.3 . . ?
H20A C20 H20B 109.2 . . ?
C21 C20 C19 102.2(6) . . ?
C21 C20 H20A 111.3 . . ?
C21 C20 H20B 111.3 . . ?
O6 C21 C20 108.6(6) . . ?
O6 C21 H21A 110.0 . . ?
O6 C21 H21B 110.0 . . ?
C20 C21 H21A 110.0 . . ?
C20 C21 H21B 110.0 . . ?
H21A C21 H21B 108.3 . . ?
C12 O5A H5A 109.5 . . ?
C17 O5B H5B 109.5 . . ?

loop_
_geom_bond_atom_site_label_1
_geom_bond_atom_site_label_2
_geom_bond_distance
_geom_bond_site_symmetry_2
_geom_bond_publ_flag
Ru1 Ru1 2.2664(9) 2_656 ?
Ru1 O1 2.049(4) . ?
Ru1 O2 2.050(4) 2_656 ?
Ru1 O3 2.068(4) . ?
Ru1 O4 2.060(4) 2_656 ?
Ru1 O6 2.275(4) . ?
F1 C4 1.338(8) . ?
F2 C4 1.341(7) . ?
F3 C4 1.325(9) . ?
F4 C9 1.342(7) . ?
F5 C9 1.337(8) . ?
F6 C9 1.327(7) . ?
F7 C15 1.329(8) . ?
F8 C15 1.341(8) . ?
F9 C15 1.334(8) . ?
O1 C1 1.263(7) . ?
O2 C1 1.265(7) . ?
O3 C10 1.272(7) . ?
O4 C10 1.271(7) . ?
O6 C18 1.452(7) . ?
O6 C21 1.410(9) . ?
C1 C2 1.499(8) . ?
C2 C3 1.395(8) . ?
C2 C8 1.406(8) . ?
C3 C4 1.524(9) . ?
C3 C5 1.382(9) . ?
C5 H5 0.9500 . ?
C5 C6 1.379(9) . ?
C6 H6 0.9500 . ?
C6 C7 1.386(9) . ?
C7 H7 0.9500 . ?
C7 C8 1.387(9) . ?
C8 C9 1.513(8) . ?
C10 C11 1.472(8) . ?
C11 C12 1.410(9) . ?
C11 C17 1.406(9) . ?
C12 H12 0.9500 . ?
C12 C13 1.388(9) . ?
C12 O5A 1.280(11) . ?
C13 H13 0.9500 . ?
C13 C14 1.378(9) . ?
C14 C15 1.501(8) . ?
C14 C16 1.382(9) . ?
C16 H16 0.9500 . ?
C16 C17 1.388(8) . ?
C17 H17 0.9500 . ?
C17 O5B 1.301(12) . ?
C18 H18A 0.9900 . ?
C18 H18B 0.9900 . ?
C18 C19 1.521(11) . ?
C19 H19A 0.9900 . ?
C19 H19B 0.9900 . ?
C19 C20 1.535(10) . ?
C20 H20A 0.9900 . ?
C20 H20B 0.9900 . ?
C20 C21 1.514(11) . ?
C21 H21A 0.9900 . ?
C21 H21B 0.9900 . ?
O5A H5A 0.8400 . ?
O5B H5B 0.8400 . ?

loop_
_geom_torsion_atom_site_label_1
_geom_torsion_atom_site_label_2
_geom_torsion_atom_site_label_3
_geom_torsion_atom_site_label_4
_geom_torsion
_geom_torsion_site_symmetry_1
_geom_torsion_site_symmetry_2
_geom_torsion_site_symmetry_3
_geom_torsion_site_symmetry_4
_geom_torsion_publ_flag
Ru1 O1 C1 O2 1.5(7) . . . . ?
Ru1 O1 C1 C2 179.3(4) . . . . ?
Ru1 O2 C1 O1 -1.3(7) 2_656 . . . ?
Ru1 O2 C1 C2 -179.2(4) 2_656 . . . ?
Ru1 O3 C10 O4 2.2(8) . . . . ?
Ru1 O3 C10 C11 -174.6(4) . . . . ?
Ru1 O4 C10 O3 -4.5(7) 2_656 . . . ?
Ru1 O4 C10 C11 172.3(4) 2_656 . . . ?
Ru1 O6 C18 C19 -173.2(4) . . . . ?
Ru1 O6 C21 C20 153.5(5) . . . . ?
O1 C1 C2 C3 71.7(8) . . . . ?
O1 C1 C2 C8 -110.4(6) . . . . ?
O2 C1 C2 C3 -110.3(6) . . . . ?
O2 C1 C2 C8 67.6(7) . . . . ?
O3 C10 C11 C12 20.8(8) . . . . ?
O3 C10 C11 C17 -163.3(6) . . . . ?
O4 C10 C11 C12 -156.1(6) . . . . ?
O4 C10 C11 C17 19.7(8) . . . . ?
O6 C18 C19 C20 31.0(7) . . . . ?
C1 C2 C3 C4 -1.8(9) . . . . ?
C1 C2 C3 C5 179.4(6) . . . . ?
C1 C2 C8 C7 -179.3(5) . . . . ?
C1 C2 C8 C9 1.1(9) . . . . ?
C2 C3 C4 F1 163.7(6) . . . . ?
C2 C3 C4 F2 44.7(9) . . . . ?
C2 C3 C4 F3 -75.7(7) . . . . ?
C2 C3 C5 C6 -1.5(9) . . . . ?
C2 C8 C9 F4 161.0(6) . . . . ?
C2 C8 C9 F5 42.8(8) . . . . ?
C2 C8 C9 F6 -78.9(7) . . . . ?
C3 C2 C8 C7 -1.3(9) . . . . ?
C3 C2 C8 C9 179.1(6) . . . . ?
C3 C5 C6 C7 1.5(9) . . . . ?
C4 C3 C5 C6 179.6(6) . . . . ?
C5 C3 C4 F1 -17.5(9) . . . . ?
C5 C3 C4 F2 -136.5(6) . . . . ?
C5 C3 C4 F3 103.1(7) . . . . ?
C5 C6 C7 C8 -1.3(9) . . . . ?
C6 C7 C8 C2 1.3(9) . . . . ?
C6 C7 C8 C9 -179.2(6) . . . . ?
C7 C8 C9 F4 -18.6(8) . . . . ?
C7 C8 C9 F5 -136.8(5) . . . . ?
C7 C8 C9 F6 101.6(6) . . . . ?
C8 C2 C3 C4 -179.8(6) . . . . ?
C8 C2 C3 C5 1.4(9) . . . . ?
C10 C11 C12 C13 172.9(6) . . . . ?
C10 C11 C12 O5A -5.5(11) . . . . ?
C10 C11 C17 C16 -174.4(5) . . . . ?
C10 C11 C17 O5B 8.5(10) . . . . ?
C11 C12 C13 C14 1.2(10) . . . . ?
C12 C11 C17 C16 1.5(9) . . . . ?
C12 C11 C17 O5B -175.6(8) . . . . ?
C12 C13 C14 C15 -178.7(6) . . . . ?
C12 C13 C14 C16 2.1(10) . . . . ?
C13 C14 C15 F7 16.1(9) . . . . ?
C13 C14 C15 F8 136.1(7) . . . . ?
C13 C14 C15 F9 -104.5(7) . . . . ?
C13 C14 C16 C17 -3.5(10) . . . . ?
C14 C16 C17 C11 1.7(9) . . . . ?
C14 C16 C17 O5B 178.9(8) . . . . ?
C15 C14 C16 C17 177.2(6) . . . . ?
C16 C14 C15 F7 -164.7(6) . . . . ?
C16 C14 C15 F8 -44.7(9) . . . . ?
C16 C14 C15 F9 74.7(8) . . . . ?
C17 C11 C12 C13 -3.0(9) . . . . ?
C17 C11 C12 O5A 178.6(8) . . . . ?
C18 O6 C21 C20 -0.5(8) . . . . ?
C18 C19 C20 C21 -30.6(8) . . . . ?
C19 C20 C21 O6 19.8(9) . . . . ?
C21 O6 C18 C19 -19.4(7) . . . . ?
O5A C12 C13 C14 179.8(8) . . . . ?
